data_7227573
loop_
_publ_author_name
'August Ridenour, J.'
'Carter, Korey P.'
'Cahill, Christopher L.'

_publ_section_title
;
 RE-p-halobenzoic acid--terpyridine complexes, part III: structural and
 supramolecular trends in a series of p-iodobenzoic acid rare-earth hybrid
 materials
;
_journal_issue 8
_journal_name_full CrystEngComm
_journal_page_first 1190
_journal_paper_doi 10.1039/C6CE02356H
_journal_volume 19
_journal_year 2017
_chemical_formula_sum 'C72 H50 I6 N6 O14 Sm2'
_chemical_formula_weight 2285.30
_space_group_crystal_system triclinic
_space_group_IT_number 2
_space_group_name_Hall '-P 1'
_space_group_name_H-M_alt 'P -1'
_symmetry_cell_setting triclinic
_symmetry_Int_Tables_number 2
_symmetry_space_group_name_Hall '-P 1'
_symmetry_space_group_name_H-M 'P -1'
_atom_sites_solution_hydrogens mixed
_audit_creation_method SHELXL-2014/7
_audit_update_record
;
2016-11-03 deposited with the CCDC.
2017-01-30 downloaded from the CCDC.
;
_cell_angle_alpha 69.1340(10)
_cell_angle_beta 88.7220(10)
_cell_angle_gamma 72.806(2)
_cell_formula_units_Z 1
_cell_length_a 11.2048(4)
_cell_length_b 12.9132(5)
_cell_length_c 14.5273(6)
_cell_measurement_reflns_used 24486
_cell_measurement_temperature 293(2)
_cell_measurement_theta_max 47.569
_cell_measurement_theta_min 4.642
_cell_volume 1868.20(13)
_computing_cell_refinement 'SAINT, Bruker-AXS'
_computing_data_collection 'APEX, Bruker-AXS'
_computing_data_reduction 'SAINT, Bruker-AXS'
_computing_molecular_graphics 'WinGX (Farrugia, 2012)'
_computing_publication_material 'Crystal Maker (Palmer, 2009)'
_computing_structure_refinement 'SHELXL-2014/7 (Sheldrick, 2014)'
_computing_structure_solution 'Superflip (Chapuis, 2007)'
_diffrn_ambient_temperature 293(2)
_diffrn_measured_fraction_theta_full 1.000
_diffrn_measured_fraction_theta_max 0.996
_diffrn_measurement_device_type 'Bruker SMART APEXII'
_diffrn_measurement_method 'omega scans'
_diffrn_radiation_type MoK\a
_diffrn_radiation_wavelength 0.71073
_diffrn_reflns_av_R_equivalents 0.0326
_diffrn_reflns_av_unetI/netI 0.0391
_diffrn_reflns_Laue_measured_fraction_full 1.000
_diffrn_reflns_Laue_measured_fraction_max 0.996
_diffrn_reflns_limit_h_max 14
_diffrn_reflns_limit_h_min -14
_diffrn_reflns_limit_k_max 16
_diffrn_reflns_limit_k_min -16
_diffrn_reflns_limit_l_max 18
_diffrn_reflns_limit_l_min -18
_diffrn_reflns_number 24485
_diffrn_reflns_point_group_measured_fraction_full 1.000
_diffrn_reflns_point_group_measured_fraction_max 0.996
_diffrn_reflns_theta_full 25.500
_diffrn_reflns_theta_max 27.460
_diffrn_reflns_theta_min 1.507
_diffrn_source 'fine-focused sealed tube'
_diffrn_source_type Siemens
_exptl_absorpt_coefficient_mu 4.101
_exptl_absorpt_correction_T_max 0.7456
_exptl_absorpt_correction_T_min 0.6513
_exptl_absorpt_correction_type multi-scan
_exptl_absorpt_process_details 'SADABS, G. Sheldrick (1999)'
_exptl_crystal_colour Colorless
_exptl_crystal_density_diffrn 2.031
_exptl_crystal_description Plate
_exptl_crystal_F_000 1078
_exptl_crystal_recrystallization_method Hydrothermal
_exptl_crystal_size_max 0.333
_exptl_crystal_size_mid 0.187
_exptl_crystal_size_min 0.183
_refine_diff_density_max 1.510
_refine_diff_density_min -1.586
_refine_diff_density_rms 0.098
_refine_ls_extinction_method none
_refine_ls_goodness_of_fit_ref 0.977
_refine_ls_hydrogen_treatment mixed
_refine_ls_matrix_type full
_refine_ls_number_parameters 469
_refine_ls_number_reflns 8517
_refine_ls_number_restraints 2
_refine_ls_restrained_S_all 0.976
_refine_ls_R_factor_all 0.0500
_refine_ls_R_factor_gt 0.0366
_refine_ls_shift/su_max 0.001
_refine_ls_shift/su_mean 0.000
_refine_ls_structure_factor_coef Fsqd
_refine_ls_weighting_details 'w=1/[\s^2^(Fo^2^)+(0.0320P)^2^+2.8215P] where P=(Fo^2^+2Fc^2^)/3'
_refine_ls_weighting_scheme calc
_refine_ls_wR_factor_gt 0.0758
_refine_ls_wR_factor_ref 0.0822
_reflns_Friedel_coverage 0.000
_reflns_number_gt 6872
_reflns_number_total 8517
_reflns_threshold_expression 'I > 2\s(I)'
_cod_data_source_file c6ce02356h2.cif
_cod_data_source_block Complex_5
_cod_depositor_comments 'Adding full bibliography for 7227558--7227578.cif.'
_cod_database_code 7227573
_shelx_space_group_comment
;
The symmetry employed for this shelxl refinement is uniquely defined
by the following loop, which should always be used as a source of
symmetry information in preference to the above space-group names.
They are only intended as comments.
;
_shelx_estimated_absorpt_t_min 0.342
_shelx_estimated_absorpt_t_max 0.521

loop_
_space_group_symop_operation_xyz
'x, y, z'
'-x, -y, -z'

loop_
_atom_site_label
_atom_site_type_symbol
_atom_site_fract_x
_atom_site_fract_y
_atom_site_fract_z
_atom_site_U_iso_or_equiv
_atom_site_adp_type
_atom_site_occupancy
_atom_site_site_symmetry_order
_atom_site_calc_flag
_atom_site_refinement_flags_posn
_atom_site_refinement_flags_adp
_atom_site_refinement_flags_occupancy
_atom_site_disorder_assembly
_atom_site_disorder_group
C1 C 0.9043(5) 0.7151(5) 0.1639(4) 0.0655(15) Uani 1 1 d . . . . .
H1 H 0.8701 0.7949 0.1484 0.079 Uiso 1 1 calc R U . . .
C2 C 1.0032(6) 0.6549(7) 0.2360(5) 0.088(2) Uani 1 1 d . . . . .
H2 H 1.0353 0.6930 0.2681 0.105 Uiso 1 1 calc R U . . .
C3 C 1.0528(6) 0.5383(7) 0.2589(6) 0.092(2) Uani 1 1 d . . . . .
H3 H 1.1176 0.4949 0.3091 0.110 Uiso 1 1 calc R U . . .
C4 C 1.0071(5) 0.4844(5) 0.2075(5) 0.0777(18) Uani 1 1 d . . . . .
H4 H 1.0420 0.4050 0.2213 0.093 Uiso 1 1 calc R U . . .
C5 C 0.9070(4) 0.5515(4) 0.1343(3) 0.0477(11) Uani 1 1 d . . . . .
C6 C 0.8560(4) 0.5012(4) 0.0737(3) 0.0435(11) Uani 1 1 d . . . . .
C7 C 0.9206(5) 0.3921(4) 0.0705(4) 0.0558(13) Uani 1 1 d . . . . .
H7 H 0.9966 0.3482 0.1086 0.067 Uiso 1 1 calc R U . . .
C8 C 0.8718(5) 0.3507(4) 0.0117(5) 0.0682(16) Uani 1 1 d . . . . .
H8 H 0.9146 0.2785 0.0087 0.082 Uiso 1 1 calc R U . . .
C9 C 0.7584(5) 0.4159(4) -0.0437(4) 0.0551(13) Uani 1 1 d . . . . .
H9 H 0.7237 0.3880 -0.0839 0.066 Uiso 1 1 calc R U . . .
C10 C 0.6964(4) 0.5249(3) -0.0384(3) 0.0398(10) Uani 1 1 d . . . . .
C11 C 0.5715(4) 0.5958(3) -0.0921(3) 0.0368(9) Uani 1 1 d . . . . .
C12 C 0.5059(5) 0.5550(4) -0.1432(4) 0.0491(12) Uani 1 1 d . . . . .
H12 H 0.5421 0.4820 -0.1469 0.059 Uiso 1 1 calc R U . . .
C13 C 0.3884(5) 0.6205(4) -0.1885(4) 0.0524(12) Uani 1 1 d . . . . .
H13 H 0.3441 0.5929 -0.2228 0.063 Uiso 1 1 calc R U . . .
C14 C 0.3372(5) 0.7282(4) -0.1822(4) 0.0519(12) Uani 1 1 d . . . . .
H14 H 0.2575 0.7753 -0.2122 0.062 Uiso 1 1 calc R U . . .
C15 C 0.4066(4) 0.7646(4) -0.1304(4) 0.0498(12) Uani 1 1 d . . . . .
H15 H 0.3715 0.8374 -0.1261 0.060 Uiso 1 1 calc R U . . .
C16 C 0.4839(4) 0.7098(4) 0.1634(3) 0.0407(10) Uani 1 1 d . . . . .
C17 C 0.4092(4) 0.6915(4) 0.2514(3) 0.0381(9) Uani 1 1 d . . . . .
C18 C 0.4419(5) 0.5859(4) 0.3297(4) 0.0551(13) Uani 1 1 d . . . . .
H18 H 0.5116 0.5260 0.3280 0.066 Uiso 1 1 calc R U . . .
C19 C 0.3730(5) 0.5678(5) 0.4104(4) 0.0641(15) Uani 1 1 d . . . . .
H19 H 0.3940 0.4955 0.4616 0.077 Uiso 1 1 calc R U . . .
C20 C 0.2722(5) 0.6582(5) 0.4144(4) 0.0591(14) Uani 1 1 d . . . . .
C21 C 0.2395(5) 0.7656(5) 0.3379(4) 0.0608(14) Uani 1 1 d . . . . .
H21 H 0.1729 0.8268 0.3416 0.073 Uiso 1 1 calc R U . . .
C22 C 0.3065(4) 0.7808(4) 0.2563(4) 0.0536(12) Uani 1 1 d . . . . .
H22 H 0.2828 0.8520 0.2036 0.064 Uiso 1 1 calc R U . . .
C23 C 0.8134(4) 0.8581(4) -0.1268(3) 0.0389(10) Uani 1 1 d . . . . .
C24 C 0.9020(4) 0.9023(3) -0.1978(3) 0.0376(10) Uani 1 1 d . . . . .
C25 C 0.9120(4) 0.8845(4) -0.2864(4) 0.0492(11) Uani 1 1 d . . . . .
H25 H 0.8613 0.8473 -0.3031 0.059 Uiso 1 1 calc R U . . .
C26 C 0.9968(5) 0.9217(5) -0.3502(4) 0.0575(13) Uani 1 1 d . . . . .
H26 H 1.0033 0.9098 -0.4098 0.069 Uiso 1 1 calc R U . . .
C27 C 1.0717(4) 0.9768(5) -0.3245(4) 0.0530(12) Uani 1 1 d . . . . .
C28 C 1.0634(5) 0.9946(4) -0.2365(4) 0.0536(12) Uani 1 1 d . . . . .
H28 H 1.1148 1.0312 -0.2195 0.064 Uiso 1 1 calc R U . . .
C29 C 0.9781(4) 0.9576(4) -0.1738(4) 0.0474(11) Uani 1 1 d . . . . .
H29 H 0.9716 0.9700 -0.1143 0.057 Uiso 1 1 calc R U . . .
C30 C 0.4397(4) 1.0517(3) -0.1536(3) 0.0334(9) Uani 1 1 d . . . . .
C31 C 0.4363(4) 1.1040(3) -0.2645(3) 0.0347(9) Uani 1 1 d . . . . .
C32 C 0.5147(4) 1.0438(4) -0.3158(3) 0.0434(10) Uani 1 1 d . . . . .
H32 H 0.5726 0.9717 -0.2810 0.052 Uiso 1 1 calc R U . . .
C33 C 0.5084(5) 1.0888(4) -0.4179(4) 0.0533(12) Uani 1 1 d . . . . .
H33 H 0.5622 1.0481 -0.4517 0.064 Uiso 1 1 calc R U . . .
C34 C 0.4215(5) 1.1947(4) -0.4687(3) 0.0517(12) Uani 1 1 d . . . . .
C35 C 0.3449(5) 1.2584(4) -0.4194(3) 0.0529(13) Uani 1 1 d . . . . .
H35 H 0.2884 1.3312 -0.4543 0.064 Uiso 1 1 calc R U . . .
C36 C 0.3537(5) 1.2123(4) -0.3176(3) 0.0472(11) Uani 1 1 d . . . . .
H36 H 0.3029 1.2551 -0.2838 0.057 Uiso 1 1 calc R U . . .
N1 N 0.5218(3) 0.7014(3) -0.0857(3) 0.0400(8) Uani 1 1 d . . . . .
N2 N 0.7458(3) 0.5667(3) 0.0186(3) 0.0368(8) Uani 1 1 d . . . . .
N3 N 0.8546(3) 0.6654(3) 0.1151(3) 0.0475(9) Uani 1 1 d . . . . .
O1 O 0.5958(3) 0.6459(2) 0.1716(2) 0.0449(7) Uani 1 1 d . . . . .
O2 O 0.4350(3) 0.7913(3) 0.0828(2) 0.0527(8) Uani 1 1 d . . . . .
O3 O 0.7915(3) 0.8915(3) -0.0551(2) 0.0516(8) Uani 1 1 d . . . . .
O4 O 0.7647(3) 0.7866(3) -0.1386(2) 0.0439(7) Uani 1 1 d . . . . .
O5 O 0.5131(3) 0.9516(2) -0.1105(2) 0.0470(8) Uani 1 1 d . . . . .
O6 O 0.6332(3) 0.8881(2) 0.1116(2) 0.0429(7) Uani 1 1 d . . . . .
OW1 O 0.1875(5) 0.9215(5) -0.0058(4) 0.0911(15) Uani 1 1 d D . . . .
I1 I 0.16872(5) 0.63082(6) 0.53818(4) 0.1157(2) Uani 1 1 d . . . . .
I2 I 1.20487(4) 1.02945(5) -0.41775(3) 0.09604(18) Uani 1 1 d . . . . .
I3A I 0.3854(3) 1.2538(4) -0.6277(3) 0.0695(9) Uani 0.55(3) 1 d . . P A 1
I3B I 0.4210(19) 1.2618(5) -0.6181(6) 0.104(2) Uani 0.45(3) 1 d . . P A 2
Sm1 Sm 0.64035(2) 0.78201(2) 0.00937(2) 0.03246(7) Uani 1 1 d . . . . .
HW1B H 0.179(7) 0.979(4) 0.008(5) 0.10(3) Uiso 1 1 d D . . . .
HW1A H 0.257(3) 0.883(6) 0.023(5) 0.12(3) Uiso 1 1 d D . . . .

loop_
_atom_site_aniso_label
_atom_site_aniso_U_11
_atom_site_aniso_U_22
_atom_site_aniso_U_33
_atom_site_aniso_U_23
_atom_site_aniso_U_13
_atom_site_aniso_U_12
C1 0.055(3) 0.072(4) 0.070(4) -0.036(3) -0.010(3) -0.007(3)
C2 0.063(4) 0.110(6) 0.093(5) -0.056(5) -0.024(4) -0.005(4)
C3 0.064(4) 0.100(5) 0.092(5) -0.033(4) -0.031(4) 0.003(4)
C4 0.059(4) 0.058(3) 0.085(5) -0.013(3) -0.017(3) 0.012(3)
C5 0.035(2) 0.049(3) 0.044(3) -0.009(2) 0.003(2) -0.003(2)
C6 0.037(2) 0.032(2) 0.047(3) -0.004(2) 0.013(2) -0.0024(18)
C7 0.047(3) 0.031(2) 0.068(3) -0.010(2) 0.006(2) 0.008(2)
C8 0.068(4) 0.035(3) 0.087(4) -0.024(3) 0.021(3) 0.006(3)
C9 0.062(3) 0.036(2) 0.068(3) -0.026(2) 0.015(3) -0.008(2)
C10 0.043(2) 0.030(2) 0.043(2) -0.0131(19) 0.017(2) -0.0082(18)
C11 0.047(2) 0.032(2) 0.033(2) -0.0119(18) 0.0120(19) -0.0147(18)
C12 0.065(3) 0.040(2) 0.048(3) -0.022(2) 0.012(2) -0.018(2)
C13 0.062(3) 0.059(3) 0.047(3) -0.023(2) 0.008(2) -0.030(3)
C14 0.049(3) 0.056(3) 0.050(3) -0.016(2) -0.001(2) -0.019(2)
C15 0.048(3) 0.040(3) 0.056(3) -0.018(2) 0.001(2) -0.007(2)
C16 0.045(3) 0.035(2) 0.045(3) -0.019(2) 0.006(2) -0.012(2)
C17 0.040(2) 0.037(2) 0.041(2) -0.019(2) 0.0085(19) -0.0131(19)
C18 0.064(3) 0.041(3) 0.050(3) -0.015(2) 0.016(2) -0.006(2)
C19 0.081(4) 0.056(3) 0.046(3) -0.010(3) 0.020(3) -0.020(3)
C20 0.056(3) 0.075(4) 0.050(3) -0.027(3) 0.019(3) -0.022(3)
C21 0.046(3) 0.067(3) 0.059(3) -0.022(3) 0.013(2) -0.003(3)
C22 0.049(3) 0.048(3) 0.053(3) -0.015(2) 0.009(2) -0.004(2)
C23 0.034(2) 0.032(2) 0.040(2) -0.0102(19) 0.0018(18) 0.0013(18)
C24 0.033(2) 0.031(2) 0.042(2) -0.0116(19) 0.0048(18) -0.0023(17)
C25 0.050(3) 0.055(3) 0.045(3) -0.017(2) 0.004(2) -0.021(2)
C26 0.059(3) 0.076(4) 0.042(3) -0.021(3) 0.008(2) -0.028(3)
C27 0.038(2) 0.063(3) 0.051(3) -0.011(3) 0.004(2) -0.017(2)
C28 0.049(3) 0.054(3) 0.057(3) -0.018(3) 0.002(2) -0.019(2)
C29 0.047(3) 0.048(3) 0.049(3) -0.022(2) 0.004(2) -0.011(2)
C30 0.036(2) 0.029(2) 0.036(2) -0.0141(18) -0.0027(18) -0.0087(17)
C31 0.040(2) 0.031(2) 0.035(2) -0.0143(18) 0.0034(18) -0.0104(17)
C32 0.041(2) 0.037(2) 0.047(3) -0.016(2) 0.006(2) -0.0043(19)
C33 0.055(3) 0.056(3) 0.046(3) -0.020(2) 0.021(2) -0.011(2)
C34 0.075(3) 0.043(3) 0.035(2) -0.007(2) 0.018(2) -0.025(2)
C35 0.077(4) 0.032(2) 0.037(3) -0.006(2) 0.004(2) -0.007(2)
C36 0.061(3) 0.032(2) 0.039(3) -0.014(2) 0.003(2) 0.000(2)
N1 0.040(2) 0.0341(18) 0.045(2) -0.0171(17) 0.0041(17) -0.0066(15)
N2 0.0355(18) 0.0291(17) 0.039(2) -0.0089(15) 0.0093(15) -0.0046(14)
N3 0.039(2) 0.047(2) 0.049(2) -0.0194(19) -0.0014(18) 0.0000(17)
O1 0.0471(18) 0.0331(15) 0.0476(18) -0.0127(14) 0.0128(15) -0.0058(14)
O2 0.0442(18) 0.057(2) 0.0398(18) -0.0082(16) 0.0040(15) -0.0037(16)
O3 0.058(2) 0.055(2) 0.052(2) -0.0285(17) 0.0186(17) -0.0213(16)
O4 0.0482(18) 0.0401(17) 0.0465(18) -0.0189(15) 0.0129(14) -0.0149(14)
O5 0.0570(19) 0.0289(15) 0.0422(18) -0.0103(13) -0.0037(15) 0.0024(14)
O6 0.0524(18) 0.0371(16) 0.0364(16) -0.0188(14) 0.0037(14) -0.0034(14)
OW1 0.068(3) 0.105(4) 0.105(4) -0.063(3) -0.024(3) -0.001(3)
I1 0.1087(4) 0.1411(5) 0.0749(3) -0.0273(3) 0.0545(3) -0.0248(4)
I2 0.0739(3) 0.1586(5) 0.0669(3) -0.0257(3) 0.0208(2) -0.0721(3)
I3A 0.094(2) 0.0647(10) 0.0325(6) -0.0069(6) 0.0109(8) -0.0141(9)
I3B 0.192(5) 0.0693(9) 0.0358(13) -0.0108(9) 0.039(2) -0.033(2)
Sm1 0.03395(12) 0.02639(11) 0.03214(12) -0.01169(8) 0.00352(8) -0.00110(8)

loop_
_atom_type_symbol
_atom_type_description
_atom_type_scat_dispersion_real
_atom_type_scat_dispersion_imag
_atom_type_scat_source
C C 0.0033 0.0016 'International Tables Vol C Tables 4.2.6.8 and 6.1.1.4'
H H 0.0000 0.0000 'International Tables Vol C Tables 4.2.6.8 and 6.1.1.4'
N N 0.0061 0.0033 'International Tables Vol C Tables 4.2.6.8 and 6.1.1.4'
O O 0.0106 0.0060 'International Tables Vol C Tables 4.2.6.8 and 6.1.1.4'
I I -0.4742 1.8119 'International Tables Vol C Tables 4.2.6.8 and 6.1.1.4'
Nd Nd -0.1943 3.0179 'International Tables Vol C Tables 4.2.6.8 and 6.1.1.4'

loop_
_geom_angle_atom_site_label_1
_geom_angle_atom_site_label_2
_geom_angle_atom_site_label_3
_geom_angle
_geom_angle_site_symmetry_1
_geom_angle_site_symmetry_3
N3 C1 C2 123.6(6) . .
N3 C1 H1 118.2 . .
C2 C1 H1 118.2 . .
C3 C2 C1 118.2(6) . .
C3 C2 H2 120.9 . .
C1 C2 H2 120.9 . .
C2 C3 C4 119.8(6) . .
C2 C3 H3 120.1 . .
C4 C3 H3 120.1 . .
C3 C4 C5 118.8(6) . .
C3 C4 H4 120.6 . .
C5 C4 H4 120.6 . .
N3 C5 C4 121.1(5) . .
N3 C5 C6 116.9(4) . .
C4 C5 C6 122.0(5) . .
N2 C6 C7 121.2(5) . .
N2 C6 C5 117.1(4) . .
C7 C6 C5 121.6(4) . .
C8 C7 C6 119.6(5) . .
C8 C7 H7 120.2 . .
C6 C7 H7 120.2 . .
C7 C8 C9 119.8(4) . .
C7 C8 H8 120.1 . .
C9 C8 H8 120.1 . .
C8 C9 C10 118.9(5) . .
C8 C9 H9 120.5 . .
C10 C9 H9 120.5 . .
N2 C10 C9 121.3(4) . .
N2 C10 C11 117.5(3) . .
C9 C10 C11 121.2(4) . .
N1 C11 C12 121.0(4) . .
N1 C11 C10 116.8(4) . .
C12 C11 C10 122.2(4) . .
C13 C12 C11 120.8(4) . .
C13 C12 H12 119.6 . .
C11 C12 H12 119.6 . .
C12 C13 C14 118.4(5) . .
C12 C13 H13 120.8 . .
C14 C13 H13 120.8 . .
C15 C14 C13 118.3(5) . .
C15 C14 H14 120.8 . .
C13 C14 H14 120.8 . .
N1 C15 C14 123.9(4) . .
N1 C15 H15 118.1 . .
C14 C15 H15 118.1 . .
O2 C16 O1 120.9(4) . .
O2 C16 C17 119.4(4) . .
O1 C16 C17 119.7(4) . .
O2 C16 Sm1 60.4(2) . .
O1 C16 Sm1 61.7(2) . .
C17 C16 Sm1 167.2(3) . .
C18 C17 C22 118.7(4) . .
C18 C17 C16 120.7(4) . .
C22 C17 C16 120.6(4) . .
C19 C18 C17 121.0(5) . .
C19 C18 H18 119.5 . .
C17 C18 H18 119.5 . .
C18 C19 C20 119.3(5) . .
C18 C19 H19 120.3 . .
C20 C19 H19 120.3 . .
C19 C20 C21 120.6(5) . .
C19 C20 I1 119.2(4) . .
C21 C20 I1 120.2(4) . .
C22 C21 C20 119.3(5) . .
C22 C21 H21 120.3 . .
C20 C21 H21 120.3 . .
C21 C22 C17 120.9(5) . .
C21 C22 H22 119.5 . .
C17 C22 H22 119.5 . .
O3 C23 O4 121.4(4) . .
O3 C23 C24 118.7(4) . .
O4 C23 C24 119.8(4) . .
O3 C23 Sm1 59.6(2) . .
O4 C23 Sm1 61.9(2) . .
C24 C23 Sm1 177.9(3) . .
C25 C24 C29 119.1(4) . .
C25 C24 C23 120.5(4) . .
C29 C24 C23 120.3(4) . .
C26 C25 C24 120.5(5) . .
C26 C25 H25 119.8 . .
C24 C25 H25 119.8 . .
C27 C26 C25 119.3(5) . .
C27 C26 H26 120.4 . .
C25 C26 H26 120.4 . .
C28 C27 C26 121.0(5) . .
C28 C27 I2 118.8(4) . .
C26 C27 I2 120.1(4) . .
C27 C28 C29 119.1(5) . .
C27 C28 H28 120.5 . .
C29 C28 H28 120.5 . .
C28 C29 C24 121.0(5) . .
C28 C29 H29 119.5 . .
C24 C29 H29 119.5 . .
O5 C30 O6 125.0(4) . 2_675
O5 C30 C31 117.6(4) . .
O6 C30 C31 117.3(3) 2_675 .
C36 C31 C32 118.4(4) . .
C36 C31 C30 120.9(4) . .
C32 C31 C30 120.7(4) . .
C33 C32 C31 121.1(4) . .
C33 C32 H32 119.5 . .
C31 C32 H32 119.5 . .
C34 C33 C32 119.0(4) . .
C34 C33 H33 120.5 . .
C32 C33 H33 120.5 . .
C33 C34 C35 121.1(4) . .
C33 C34 I3B 117.8(4) . .
C35 C34 I3B 120.8(4) . .
C33 C34 I3A 120.1(4) . .
C35 C34 I3A 118.3(4) . .
C36 C35 C34 118.8(4) . .
C36 C35 H35 120.6 . .
C34 C35 H35 120.6 . .
C35 C36 C31 121.5(4) . .
C35 C36 H36 119.3 . .
C31 C36 H36 119.3 . .
C15 N1 C11 117.5(4) . .
C15 N1 Sm1 120.1(3) . .
C11 N1 Sm1 122.3(3) . .
C10 N2 C6 119.2(4) . .
C10 N2 Sm1 120.1(3) . .
C6 N2 Sm1 120.4(3) . .
C1 N3 C5 118.3(4) . .
C1 N3 Sm1 119.2(3) . .
C5 N3 Sm1 121.7(3) . .
C16 O1 Sm1 92.2(3) . .
C16 O2 Sm1 93.7(3) . .
C23 O3 Sm1 94.5(3) . .
C23 O4 Sm1 92.0(3) . .
C30 O5 Sm1 163.1(3) . .
C30 O6 Sm1 143.6(3) 2_675 .
HW1B OW1 HW1A 99(7) . .
O5 Sm1 O6 88.28(10) . .
O5 Sm1 O3 78.31(11) . .
O6 Sm1 O3 75.91(11) . .
O5 Sm1 O2 80.53(11) . .
O6 Sm1 O2 75.10(11) . .
O3 Sm1 O2 144.36(11) . .
O5 Sm1 O4 79.56(10) . .
O6 Sm1 O4 127.87(10) . .
O3 Sm1 O4 52.04(10) . .
O2 Sm1 O4 148.73(11) . .
O5 Sm1 O1 132.15(10) . .
O6 Sm1 O1 78.59(10) . .
O3 Sm1 O1 139.23(11) . .
O2 Sm1 O1 51.66(10) . .
O4 Sm1 O1 142.93(9) . .
O5 Sm1 N1 77.86(11) . .
O6 Sm1 N1 148.44(11) . .
O3 Sm1 N1 127.24(11) . .
O2 Sm1 N1 74.73(11) . .
O4 Sm1 N1 77.67(11) . .
O1 Sm1 N1 89.85(11) . .
O5 Sm1 N3 149.55(12) . .
O6 Sm1 N3 79.95(11) . .
O3 Sm1 N3 71.63(12) . .
O2 Sm1 N3 122.36(11) . .
O4 Sm1 N3 85.69(11) . .
O1 Sm1 N3 73.00(11) . .
N1 Sm1 N3 124.81(11) . .
O5 Sm1 N2 134.43(11) . .
O6 Sm1 N2 137.28(11) . .
O3 Sm1 N2 107.63(10) . .
O2 Sm1 N2 107.69(11) . .
O4 Sm1 N2 71.19(10) . .
O1 Sm1 N2 72.07(10) . .
N1 Sm1 N2 62.50(11) . .
N3 Sm1 N2 62.32(12) . .
O5 Sm1 C23 76.92(11) . .
O6 Sm1 C23 101.74(12) . .
O3 Sm1 C23 25.91(11) . .
O2 Sm1 C23 157.33(11) . .
O4 Sm1 C23 26.15(11) . .
O1 Sm1 C23 150.65(11) . .
N1 Sm1 C23 102.48(12) . .
N3 Sm1 C23 78.14(12) . .
N2 Sm1 C23 89.98(11) . .
O5 Sm1 C16 106.16(12) . .
O6 Sm1 C16 72.37(11) . .
O3 Sm1 C16 147.74(11) . .
O2 Sm1 C16 25.95(11) . .
O4 Sm1 C16 159.60(11) . .
O1 Sm1 C16 26.04(11) . .
N1 Sm1 C16 84.35(12) . .
N3 Sm1 C16 96.93(13) . .
N2 Sm1 C16 92.05(11) . .
C23 Sm1 C16 173.04(13) . .

loop_
_geom_bond_atom_site_label_1
_geom_bond_atom_site_label_2
_geom_bond_distance
_geom_bond_site_symmetry_2
C1 N3 1.333(6) .
C1 C2 1.376(8) .
C1 H1 0.9300 .
C2 C3 1.357(9) .
C2 H2 0.9300 .
C3 C4 1.380(9) .
C3 H3 0.9300 .
C4 C5 1.401(7) .
C4 H4 0.9300 .
C5 N3 1.338(6) .
C5 C6 1.475(7) .
C6 N2 1.351(5) .
C6 C7 1.397(6) .
C7 C8 1.355(8) .
C7 H7 0.9300 .
C8 C9 1.378(8) .
C8 H8 0.9300 .
C9 C10 1.403(6) .
C9 H9 0.9300 .
C10 N2 1.342(6) .
C10 C11 1.479(6) .
C11 N1 1.349(5) .
C11 C12 1.377(6) .
C12 C13 1.366(7) .
C12 H12 0.9300 .
C13 C14 1.374(7) .
C13 H13 0.9300 .
C14 C15 1.373(6) .
C14 H14 0.9300 .
C15 N1 1.338(6) .
C15 H15 0.9300 .
C16 O2 1.260(5) .
C16 O1 1.262(5) .
C16 C17 1.499(6) .
C16 Sm1 2.873(5) .
C17 C18 1.381(6) .
C17 C22 1.389(6) .
C18 C19 1.377(7) .
C18 H18 0.9300 .
C19 C20 1.381(7) .
C19 H19 0.9300 .
C20 C21 1.382(7) .
C20 I1 2.097(5) .
C21 C22 1.375(7) .
C21 H21 0.9300 .
C22 H22 0.9300 .
C23 O3 1.256(5) .
C23 O4 1.263(5) .
C23 C24 1.498(6) .
C23 Sm1 2.865(4) .
C24 C25 1.382(6) .
C24 C29 1.382(6) .
C25 C26 1.380(7) .
C25 H25 0.9300 .
C26 C27 1.380(7) .
C26 H26 0.9300 .
C27 C28 1.374(7) .
C27 I2 2.092(5) .
C28 C29 1.376(7) .
C28 H28 0.9300 .
C29 H29 0.9300 .
C30 O5 1.248(5) .
C30 O6 1.258(5) 2_675
C30 C31 1.505(6) .
C31 C36 1.380(6) .
C31 C32 1.383(6) .
C32 C33 1.381(6) .
C32 H32 0.9300 .
C33 C34 1.374(7) .
C33 H33 0.9300 .
C34 C35 1.378(7) .
C34 I3B 2.030(7) .
C34 I3A 2.165(6) .
C35 C36 1.377(6) .
C35 H35 0.9300 .
C36 H36 0.9300 .
N1 Sm1 2.585(4) .
N2 Sm1 2.635(3) .
N3 Sm1 2.602(4) .
O1 Sm1 2.532(3) .
O2 Sm1 2.503(3) .
O3 Sm1 2.479(3) .
O4 Sm1 2.528(3) .
O5 Sm1 2.326(3) .
O6 C30 1.258(5) 2_675
O6 Sm1 2.338(3) .
OW1 HW1B 0.817(10) .
OW1 HW1A 0.819(10) .
